data_2240012
loop_
_publ_author_name
'Choi, Hong Dae'
'Lee, Uk'

_publ_section_title
;
 Crystal structure of
 2-ethyl-3-(4-fluorophenylsulfonyl)-5,7-dimethyl-1-benzofuran
;
_journal_coeditor_code ZP2015
_journal_issue 10
_journal_name_full 'Acta Crystallographica Section E'
_journal_page_first 249
_journal_page_last 251
_journal_paper_doi 10.1107/S1600536814019436
_journal_volume 70
_journal_year 2014
_chemical_formula_moiety 'C18 H17 F O3 S'
_chemical_formula_sum 'C18 H17 F O3 S'
_chemical_formula_weight 332.38
_chemical_melting_point_gt 417
_chemical_melting_point_lt 416
_chemical_name_systematic
;
2-Ethyl-3-(4-fluorophenylsulfonyl)-5,7-dimethyl-1-benzofuran
;
_space_group_IT_number 2
_symmetry_cell_setting triclinic
_symmetry_space_group_name_Hall '-P 1'
_symmetry_space_group_name_H-M 'P -1'
_atom_sites_solution_hydrogens difmap
_atom_sites_solution_primary direct
_atom_sites_solution_secondary difmap
_audit_creation_method 'form.cif (version 2.0)'
_cell_angle_alpha 65.7350(10)
_cell_angle_beta 80.7350(10)
_cell_angle_gamma 71.1450(10)
_cell_formula_units_Z 2
_cell_length_a 8.8756(2)
_cell_length_b 9.3917(2)
_cell_length_c 11.0284(2)
_cell_measurement_reflns_used 6147
_cell_measurement_temperature 173(2)
_cell_measurement_theta_max 28.20
_cell_measurement_theta_min 2.43
_cell_volume 792.68(3)
_computing_cell_refinement '<i>SAINT</i> (Bruker, 2009)'
_computing_data_collection '<i>APEX2</i> (Bruker, 2009)'
_computing_data_reduction '<i>SAINT</i> (Bruker, 2009)'
_computing_molecular_graphics
;
<i>ORTEP-3 for Windows</i>  (Farrugia, 2012) and <i>DIAMOND</i>
(Brandenburg,
1998)
;
_computing_publication_material '<i>SHELXL2014</i> (Sheldrick, 2008) and PLATON (Spek, 2009)'
_computing_structure_refinement '<i>SHELXL2014</i> (Sheldrick, 2008)'
_computing_structure_solution '<i>SHELXS97</i> (Sheldrick, 2008)'
_diffrn_ambient_temperature 173(2)
_diffrn_detector_area_resol_mean 10.0
_diffrn_measured_fraction_theta_full 0.994
_diffrn_measured_fraction_theta_max 0.994
_diffrn_measurement_device_type 'Bruker SMART APEXII CCD'
_diffrn_measurement_method '\f and \w scans'
_diffrn_radiation_monochromator 'graphite multilayer'
_diffrn_radiation_source 'rotating anode'
_diffrn_radiation_type MoK\a
_diffrn_radiation_wavelength 0.71073
_diffrn_reflns_av_R_equivalents 0.0249
_diffrn_reflns_av_sigmaI/netI 0.0216
_diffrn_reflns_limit_h_max 11
_diffrn_reflns_limit_h_min -11
_diffrn_reflns_limit_k_max 12
_diffrn_reflns_limit_k_min -12
_diffrn_reflns_limit_l_max 14
_diffrn_reflns_limit_l_min -14
_diffrn_reflns_number 14813
_diffrn_reflns_theta_full 28.35
_diffrn_reflns_theta_max 28.35
_diffrn_reflns_theta_min 2.03
_diffrn_standards_number 0
_exptl_absorpt_coefficient_mu 0.227
_exptl_absorpt_correction_T_max 0.9359
_exptl_absorpt_correction_T_min 0.9178
_exptl_absorpt_correction_type multi-scan
_exptl_absorpt_process_details '(<i>SADABS</i>; Bruker, 2009)'
_exptl_crystal_colour colourless
_exptl_crystal_density_diffrn 1.393
_exptl_crystal_density_method 'not measured'
_exptl_crystal_description block
_exptl_crystal_F_000 348
_exptl_crystal_size_max 0.39
_exptl_crystal_size_mid 0.33
_exptl_crystal_size_min 0.30
_refine_diff_density_max 0.294
_refine_diff_density_min -0.439
_refine_ls_extinction_method none
_refine_ls_goodness_of_fit_ref 1.065
_refine_ls_hydrogen_treatment constr
_refine_ls_matrix_type full
_refine_ls_number_parameters 211
_refine_ls_number_reflns 3934
_refine_ls_number_restraints 0
_refine_ls_restrained_S_all 1.065
_refine_ls_R_factor_all 0.0418
_refine_ls_R_factor_gt 0.0373
_refine_ls_shift/su_max 0.000
_refine_ls_shift/su_mean 0.000
_refine_ls_structure_factor_coef Fsqd
_refine_ls_weighting_details 'calc w=1/[\s^2^(Fo^2^)+(0.0587P)^2^+0.2229P] where P=(Fo^2^+2Fc^2^)/3'
_refine_ls_weighting_scheme calc
_refine_ls_wR_factor_gt 0.1044
_refine_ls_wR_factor_ref 0.1081
_reflns_number_gt 3489
_reflns_number_total 3934
_reflns_threshold_expression I>2\s(I)
_cod_data_source_file zp2015sup1.cif
_cod_data_source_block I
_cod_original_sg_symbol_Hall '-P 1 '
_cod_original_sg_symbol_H-M P-1
_cod_database_code 2240012
_cod_database_fobs_code 2240012

loop_
_symmetry_equiv_pos_as_xyz
'x, y, z'
'-x, -y, -z'

loop_
_atom_site_type_symbol
_atom_site_label
_atom_site_fract_x
_atom_site_fract_y
_atom_site_fract_z
_atom_site_U_iso_or_equiv
_atom_site_adp_type
_atom_site_calc_flag
_atom_site_refinement_flags
_atom_site_occupancy
_atom_site_symmetry_multiplicity
S S1 0.47686(4) 0.90767(4) 0.29373(3) 0.02612(11) Uani d . 1 2
F F1 0.95796(13) 1.25062(13) 0.04333(11) 0.0519(3) Uani d . 1 2
O O1 0.69433(12) 0.44317(12) 0.38093(10) 0.0329(2) Uani d . 1 2
O O2 0.37720(12) 0.93598(13) 0.19098(10) 0.0339(2) Uani d . 1 2
O O3 0.40523(12) 0.95254(13) 0.40432(10) 0.0331(2) Uani d . 1 2
C C1 0.58429(16) 0.70342(16) 0.35637(13) 0.0268(3) Uani d . 1 2
C C2 0.68621(15) 0.62616(16) 0.46953(13) 0.0274(3) Uani d . 1 2
C C3 0.72804(16) 0.67484(18) 0.55984(13) 0.0300(3) Uani d . 1 2
H H3 0.6840 0.7834 0.5555 0.036 Uiso calc R 1 2
C C4 0.83619(17) 0.5600(2) 0.65658(14) 0.0343(3) Uani d . 1 2
C C5 0.89864(17) 0.40020(19) 0.66131(15) 0.0374(3) Uani d . 1 2
H H5 0.9724 0.3241 0.7282 0.045 Uiso calc R 1 2
C C6 0.85859(17) 0.34717(18) 0.57367(15) 0.0352(3) Uani d . 1 2
C C7 0.75119(16) 0.46619(17) 0.47913(14) 0.0304(3) Uani d . 1 2
C C8 0.59290(16) 0.58923(17) 0.30738(14) 0.0296(3) Uani d . 1 2
C C9 0.8875(2) 0.6073(2) 0.75486(16) 0.0472(4) Uani d . 1 2
H H9A 0.8299 0.7212 0.7398 0.071 Uiso calc R 1 2
H H9B 1.0023 0.5946 0.7432 0.071 Uiso calc R 1 2
H H9C 0.8636 0.5370 0.8456 0.071 Uiso calc R 1 2
C C10 0.9270(2) 0.17627(19) 0.57832(19) 0.0461(4) Uani d . 1 2
H H10A 0.8523 0.1503 0.5397 0.069 Uiso calc R 1 2
H H10B 0.9449 0.0998 0.6710 0.069 Uiso calc R 1 2
H H10C 1.0284 0.1673 0.5273 0.069 Uiso calc R 1 2
C C11 0.52011(18) 0.58876(19) 0.19537(15) 0.0364(3) Uani d . 1 2
H H11A 0.4181 0.6764 0.1747 0.044 Uiso calc R 1 2
H H11B 0.4962 0.4836 0.2233 0.044 Uiso calc R 1 2
C C12 0.6270(2) 0.6136(2) 0.06985(16) 0.0425(4) Uani d . 1 2
H H12A 0.6419 0.7225 0.0361 0.064 Uiso calc R 1 2
H H12B 0.5772 0.6031 0.0020 0.064 Uiso calc R 1 2
H H12C 0.7307 0.5311 0.0907 0.064 Uiso calc R 1 2
C C13 0.62269(16) 1.01143(16) 0.21923(13) 0.0261(3) Uani d . 1 2
C C14 0.68862(17) 1.01386(17) 0.09555(13) 0.0306(3) Uani d . 1 2
H H14 0.6562 0.9596 0.0527 0.037 Uiso calc R 1 2
C C15 0.80202(18) 1.09615(19) 0.03520(14) 0.0348(3) Uani d . 1 2
H H15 0.8485 1.0998 -0.0495 0.042 Uiso calc R 1 2
C C16 0.84549(18) 1.17233(17) 0.10114(15) 0.0349(3) Uani d . 1 2
C C17 0.7805(2) 1.17300(18) 0.22324(15) 0.0363(3) Uani d . 1 2
H H17 0.8130 1.2283 0.2650 0.044 Uiso calc R 1 2
C C18 0.66666(17) 1.09115(17) 0.28363(14) 0.0307(3) Uani d . 1 2
H H18 0.6194 1.0895 0.3677 0.037 Uiso calc R 1 2

loop_
_atom_site_aniso_label
_atom_site_aniso_U_11
_atom_site_aniso_U_22
_atom_site_aniso_U_33
_atom_site_aniso_U_12
_atom_site_aniso_U_13
_atom_site_aniso_U_23
S1 0.02580(17) 0.02980(17) 0.02171(17) -0.00369(12) -0.00149(12) -0.01186(13)
F1 0.0532(6) 0.0496(6) 0.0541(6) -0.0289(5) 0.0052(5) -0.0128(5)
O1 0.0315(5) 0.0285(5) 0.0380(5) -0.0076(4) 0.0000(4) -0.0131(4)
O2 0.0317(5) 0.0415(6) 0.0287(5) -0.0063(4) -0.0073(4) -0.0145(4)
O3 0.0316(5) 0.0399(5) 0.0275(5) -0.0046(4) 0.0029(4) -0.0185(4)
C1 0.0262(6) 0.0289(6) 0.0241(6) -0.0070(5) 0.0012(5) -0.0104(5)
C2 0.0243(6) 0.0301(6) 0.0240(6) -0.0092(5) 0.0027(5) -0.0069(5)
C3 0.0280(6) 0.0354(7) 0.0243(6) -0.0101(5) 0.0016(5) -0.0092(5)
C4 0.0288(7) 0.0445(8) 0.0244(6) -0.0135(6) 0.0014(5) -0.0067(6)
C5 0.0288(7) 0.0398(8) 0.0293(7) -0.0094(6) -0.0023(6) 0.0008(6)
C6 0.0271(7) 0.0299(7) 0.0371(8) -0.0084(5) 0.0021(6) -0.0028(6)
C7 0.0265(6) 0.0307(7) 0.0303(7) -0.0100(5) 0.0028(5) -0.0081(5)
C8 0.0266(6) 0.0313(6) 0.0306(7) -0.0084(5) 0.0018(5) -0.0124(6)
C9 0.0453(9) 0.0623(11) 0.0312(8) -0.0132(8) -0.0081(7) -0.0144(8)
C10 0.0366(8) 0.0301(7) 0.0568(10) -0.0065(6) -0.0028(7) -0.0042(7)
C11 0.0357(7) 0.0402(8) 0.0403(8) -0.0100(6) -0.0021(6) -0.0226(7)
C12 0.0564(10) 0.0399(8) 0.0350(8) -0.0134(7) -0.0004(7) -0.0187(7)
C13 0.0284(6) 0.0242(6) 0.0225(6) -0.0029(5) -0.0030(5) -0.0086(5)
C14 0.0339(7) 0.0341(7) 0.0252(6) -0.0077(6) -0.0014(5) -0.0139(6)
C15 0.0358(7) 0.0366(7) 0.0279(7) -0.0081(6) 0.0023(6) -0.0114(6)
C16 0.0339(7) 0.0274(6) 0.0368(8) -0.0090(6) -0.0029(6) -0.0052(6)
C17 0.0464(8) 0.0290(7) 0.0359(8) -0.0101(6) -0.0072(6) -0.0133(6)
C18 0.0382(7) 0.0281(6) 0.0253(6) -0.0055(5) -0.0033(5) -0.0121(5)

loop_
_atom_type_symbol
_atom_type_description
_atom_type_scat_dispersion_real
_atom_type_scat_dispersion_imag
_atom_type_scat_source
C C 0.0033 0.0016 'International Tables Vol C Tables 4.2.6.8 and 6.1.1.4'
H H 0.0000 0.0000 'International Tables Vol C Tables 4.2.6.8 and 6.1.1.4'
O O 0.0106 0.0060 'International Tables Vol C Tables 4.2.6.8 and 6.1.1.4'
F F 0.0171 0.0103 'International Tables Vol C Tables 4.2.6.8 and 6.1.1.4'
S S 0.1246 0.1234 'International Tables Vol C Tables 4.2.6.8 and 6.1.1.4'

loop_
_geom_angle_atom_site_label_1
_geom_angle_atom_site_label_2
_geom_angle_atom_site_label_3
_geom_angle
O2 S1 O3 119.08(6)
O2 S1 C1 108.98(6)
O3 S1 C1 108.06(6)
O2 S1 C13 108.05(6)
O3 S1 C13 107.27(6)
C1 S1 C13 104.43(6)
C8 O1 C7 107.20(11)
C8 C1 C2 108.02(12)
C8 C1 S1 127.10(11)
C2 C1 S1 124.84(10)
C7 C2 C3 119.68(13)
C7 C2 C1 104.35(12)
C3 C2 C1 135.96(13)
C4 C3 C2 118.14(14)
C4 C3 H3 120.9
C2 C3 H3 120.9
C3 C4 C5 119.77(15)
C3 C4 C9 120.17(15)
C5 C4 C9 120.05(14)
C6 C5 C4 123.62(14)
C6 C5 H5 118.2
C4 C5 H5 118.2
C7 C6 C5 114.32(14)
C7 C6 C10 122.25(15)
C5 C6 C10 123.43(14)
O1 C7 C6 125.00(14)
O1 C7 C2 110.53(12)
C6 C7 C2 124.47(14)
C1 C8 O1 109.89(12)
C1 C8 C11 135.05(13)
O1 C8 C11 115.06(12)
C4 C9 H9A 109.5
C4 C9 H9B 109.5
H9A C9 H9B 109.5
C4 C9 H9C 109.5
H9A C9 H9C 109.5
H9B C9 H9C 109.5
C6 C10 H10A 109.5
C6 C10 H10B 109.5
H10A C10 H10B 109.5
C6 C10 H10C 109.5
H10A C10 H10C 109.5
H10B C10 H10C 109.5
C8 C11 C12 113.00(13)
C8 C11 H11A 109.0
C12 C11 H11A 109.0
C8 C11 H11B 109.0
C12 C11 H11B 109.0
H11A C11 H11B 107.8
C11 C12 H12A 109.5
C11 C12 H12B 109.5
H12A C12 H12B 109.5
C11 C12 H12C 109.5
H12A C12 H12C 109.5
H12B C12 H12C 109.5
C14 C13 C18 121.55(13)
C14 C13 S1 118.74(10)
C18 C13 S1 119.70(10)
C15 C14 C13 119.42(13)
C15 C14 H14 120.3
C13 C14 H14 120.3
C16 C15 C14 118.19(13)
C16 C15 H15 120.9
C14 C15 H15 120.9
F1 C16 C15 118.29(14)
F1 C16 C17 118.31(14)
C15 C16 C17 123.41(14)
C16 C17 C18 118.51(13)
C16 C17 H17 120.7
C18 C17 H17 120.7
C17 C18 C13 118.92(13)
C17 C18 H18 120.5
C13 C18 H18 120.5

loop_
_geom_bond_atom_site_label_1
_geom_bond_atom_site_label_2
_geom_bond_distance
S1 O2 1.4353(10)
S1 O3 1.4383(10)
S1 C1 1.7341(14)
S1 C13 1.7648(14)
F1 C16 1.3520(17)
O1 C8 1.3684(17)
O1 C7 1.3833(18)
C1 C8 1.3630(19)
C1 C2 1.4482(18)
C2 C7 1.3892(19)
C2 C3 1.3935(19)
C3 C4 1.392(2)
C3 H3 0.9500
C4 C5 1.403(2)
C4 C9 1.505(2)
C5 C6 1.389(2)
C5 H5 0.9500
C6 C7 1.385(2)
C6 C10 1.503(2)
C8 C11 1.485(2)
C9 H9A 0.9800
C9 H9B 0.9800
C9 H9C 0.9800
C10 H10A 0.9800
C10 H10B 0.9800
C10 H10C 0.9800
C11 C12 1.525(2)
C11 H11A 0.9900
C11 H11B 0.9900
C12 H12A 0.9800
C12 H12B 0.9800
C12 H12C 0.9800
C13 C14 1.3891(18)
C13 C18 1.3901(19)
C14 C15 1.385(2)
C14 H14 0.9500
C15 C16 1.373(2)
C15 H15 0.9500
C16 C17 1.379(2)
C17 C18 1.385(2)
C17 H17 0.9500
C18 H18 0.9500

loop_
_geom_hbond_atom_site_label_D
_geom_hbond_atom_site_label_H
_geom_hbond_atom_site_label_A
_geom_hbond_site_symmetry_A
_geom_hbond_distance_DH
_geom_hbond_distance_HA
_geom_hbond_distance_DA
_geom_hbond_angle_DHA
C3 H3 O3 2_676 0.95 2.55 3.4804(18) 167
C14 H14 O2 2_675 0.95 2.49 3.1211(17) 124
C18 H18 O3 2_676 0.95 2.36 3.2742(17) 160

loop_
_geom_torsion_atom_site_label_1
_geom_torsion_atom_site_label_2
_geom_torsion_atom_site_label_3
_geom_torsion_atom_site_label_4
_geom_torsion
O2 S1 C1 C8 8.30(15)
O3 S1 C1 C8 139.05(12)
C13 S1 C1 C8 -106.97(13)
O2 S1 C1 C2 -173.96(10)
O3 S1 C1 C2 -43.20(13)
C13 S1 C1 C2 70.78(12)
C8 C1 C2 C7 0.46(14)
S1 C1 C2 C7 -177.64(10)
C8 C1 C2 C3 -179.96(15)
S1 C1 C2 C3 1.9(2)
C7 C2 C3 C4 0.70(19)
C1 C2 C3 C4 -178.83(14)
C2 C3 C4 C5 -0.4(2)
C2 C3 C4 C9 178.89(13)
C3 C4 C5 C6 -0.1(2)
C9 C4 C5 C6 -179.43(14)
C4 C5 C6 C7 0.4(2)
C4 C5 C6 C10 179.40(14)
C8 O1 C7 C6 -179.37(13)
C8 O1 C7 C2 0.30(15)
C5 C6 C7 O1 179.55(12)
C10 C6 C7 O1 0.5(2)
C5 C6 C7 C2 -0.1(2)
C10 C6 C7 C2 -179.13(13)
C3 C2 C7 O1 179.87(11)
C1 C2 C7 O1 -0.47(14)
C3 C2 C7 C6 -0.5(2)
C1 C2 C7 C6 179.20(13)
C2 C1 C8 O1 -0.30(15)
S1 C1 C8 O1 177.75(9)
C2 C1 C8 C11 -179.77(15)
S1 C1 C8 C11 -1.7(2)
C7 O1 C8 C1 0.01(15)
C7 O1 C8 C11 179.60(11)
C1 C8 C11 C12 95.6(2)
O1 C8 C11 C12 -83.88(16)
O2 S1 C13 C14 -38.40(12)
O3 S1 C13 C14 -167.95(10)
C1 S1 C13 C14 77.52(12)
O2 S1 C13 C18 140.33(11)
O3 S1 C13 C18 10.79(13)
C1 S1 C13 C18 -103.75(12)
C18 C13 C14 C15 0.6(2)
S1 C13 C14 C15 179.36(11)
C13 C14 C15 C16 0.2(2)
C14 C15 C16 F1 179.00(13)
C14 C15 C16 C17 -1.0(2)
F1 C16 C17 C18 -179.19(13)
C15 C16 C17 C18 0.8(2)
C16 C17 C18 C13 0.1(2)
C14 C13 C18 C17 -0.8(2)
S1 C13 C18 C17 -179.53(11)
